data_7059628
loop_
_publ_author_name
'Yin, Jia-Jia'
'Chen, Cheng'
'Zhuang, Gui-Lin'
'Zheng, Jun'
'Zheng, Xiu-Ying'
'Shao, Feng'

_publ_section_title
;
 Syntheses, structures and magnetic properties of novel tetrameric Ln2Mn2
 and ring-like Ln4Mn4 clusters
;
_journal_issue 23
_journal_name_full 'New Journal of Chemistry'
_journal_page_first 9837
_journal_page_last 9843
_journal_paper_doi 10.1039/D0NJ01517B
_journal_volume 44
_journal_year 2020
_chemical_formula_moiety '2(C18 H18 Mn N5 O11 Y), 2(Cl O4)'
_chemical_formula_sum 'C36 H46 Cl2 Mn2 N10 O31 Y2'
_chemical_formula_weight 1473.43
_space_group_crystal_system triclinic
_space_group_IT_number 2
_space_group_name_Hall '-P 1'
_space_group_name_H-M_alt 'P -1'
_atom_sites_solution_hydrogens geom
_audit_creation_date 2019-12-17
_audit_creation_method
;
Olex2 1.2
(compiled 2018.05.29 svn.r3508 for OlexSys, GUI svn.r5506)
;
_audit_update_record
;
2020-01-09 deposited with the CCDC.	2020-05-20 downloaded from the CCDC.
;
_cell_angle_alpha 98.091(4)
_cell_angle_beta 99.318(4)
_cell_angle_gamma 98.508(4)
_cell_formula_units_Z 2
_cell_length_a 14.4303(7)
_cell_length_b 14.3375(7)
_cell_length_c 14.5024(7)
_cell_measurement_reflns_used 9023
_cell_measurement_temperature 120
_cell_measurement_theta_max 69.49
_cell_measurement_theta_min 4.01
_cell_volume 2886.3(3)
_computing_cell_refinement
;
X-Area Recipe 1.33.0.0 (STOE, 2015)
;
_computing_data_collection
;
X-Area Pilatus3_SV 1.31.153.0 (STOE, 2018)
;
_computing_data_reduction
;
X-Area Integrate 1.74.2.0 (STOE, 2018)
X-Area LANA 1.75.3.0 (STOE, 2018)
;
_computing_molecular_graphics 'Olex2 (Dolomanov et al., 2009)'
_computing_publication_material 'Olex2 (Dolomanov et al., 2009)'
_computing_structure_refinement 'XL (Sheldrick, 2008)'
_computing_structure_solution 'ShelXT (Sheldrick, 2015)'
_diffrn_ambient_temperature 120
_diffrn_detector_area_resol_mean 5.81
_diffrn_detector_type 'DECTRIS PILATUS 300K'
_diffrn_measured_fraction_theta_full 0.973
_diffrn_measured_fraction_theta_max 0.973
_diffrn_measurement_details
;
 1473 frames, detector distance = 40 mm
;
_diffrn_measurement_device 'Eulerian 4-circle diffractometer'
_diffrn_measurement_device_type 'STOE STADIVARI'
_diffrn_measurement_method 'rotation method, \w scans'
_diffrn_radiation_type CuK\a
_diffrn_radiation_wavelength 1.54186
_diffrn_reflns_av_R_equivalents 0.0833
_diffrn_reflns_av_unetI/netI 0.1014
_diffrn_reflns_Laue_measured_fraction_full 0.973
_diffrn_reflns_Laue_measured_fraction_max 0.973
_diffrn_reflns_limit_h_max 12
_diffrn_reflns_limit_h_min -16
_diffrn_reflns_limit_k_max 15
_diffrn_reflns_limit_k_min -16
_diffrn_reflns_limit_l_max 16
_diffrn_reflns_limit_l_min -13
_diffrn_reflns_number 24710
_diffrn_reflns_point_group_measured_fraction_full 0.973
_diffrn_reflns_point_group_measured_fraction_max 0.973
_diffrn_reflns_theta_full 64.000
_diffrn_reflns_theta_max 64.000
_diffrn_reflns_theta_min 3.133
_exptl_absorpt_coefficient_mu 7.809
_exptl_absorpt_correction_T_max 0.4421
_exptl_absorpt_correction_T_min 0.1401
_exptl_absorpt_correction_type multi-scan
_exptl_absorpt_process_details
;
STOE X-Red32, absorption correction by Gaussian integration, analogous to
P. Coppens, "The Evaluation of Absorption and Extinction in Single-Crystal
Structure Analysis", published in: F. R. Ahmed (Editor), "Crystallographic
Computing", Munksgaard, Copenhagen (1970), 255 - 270.
Afterwards scaling of reflection intensities was performed within STOE LANA.
J. Koziskova, F. Hahn, J. Richter, J. Kozisek, "Comparison of different
absorption corrections on the model structure of tetrakis(\m~2~-acetato)-
diaqua-di-copper(II)", Acta Chimica Slovaca, vol. 9, no. 2, 2016, pp. 136 - 140.
;
_exptl_crystal_colour violet
_exptl_crystal_colour_primary violet
_exptl_crystal_density_diffrn 1.695
_exptl_crystal_density_method 'not measured'
_exptl_crystal_description block
_exptl_crystal_F_000 1484
_exptl_crystal_size_max 0.02
_exptl_crystal_size_mid 0.02
_exptl_crystal_size_min 0.02
_refine_diff_density_max 2.133
_refine_diff_density_min -1.349
_refine_diff_density_rms 0.173
_refine_ls_extinction_method none
_refine_ls_goodness_of_fit_ref 1.025
_refine_ls_hydrogen_treatment constr
_refine_ls_matrix_type full
_refine_ls_number_parameters 739
_refine_ls_number_reflns 9309
_refine_ls_number_restraints 106
_refine_ls_restrained_S_all 1.042
_refine_ls_R_factor_all 0.1600
_refine_ls_R_factor_gt 0.0918
_refine_ls_shift/su_max 0.001
_refine_ls_shift/su_mean 0.000
_refine_ls_structure_factor_coef Fsqd
_refine_ls_weighting_details 'w=1/[\s^2^(Fo^2^)+(0.1570P)^2^+11.8911P] where P=(Fo^2^+2Fc^2^)/3'
_refine_ls_weighting_scheme calc
_refine_ls_wR_factor_gt 0.2373
_refine_ls_wR_factor_ref 0.2889
_reflns_Friedel_coverage 0.000
_reflns_number_gt 5256
_reflns_number_total 9309
_reflns_threshold_expression 'I > 2\s(I)'
_cod_data_source_file d0nj01517b2.cif
_cod_data_source_block Y2Mn2
_cod_depositor_comments
;Adding full bibliography for 7059628--7059633.cif.

 Adding full bibliography for 7059628--7059633.cif.
;
_cod_original_cell_volume 2886.3(2)
_cod_database_code 7059628
_shelx_shelxl_version_number 2014/7
_shelx_space_group_comment
;
The symmetry employed for this shelxl refinement is uniquely defined
by the following loop, which should always be used as a source of
symmetry information in preference to the above space-group names.
They are only intended as comments.
;
_shelx_estimated_absorpt_t_max 0.859
_shelx_estimated_absorpt_t_min 0.859
_olex2_refinement_description
;
1. Fixed Uiso
 At 1.2 times of:
  All C(H) groups, All C(H,H) groups
2. Restrained distances
 Cl2-O24 = Cl2-O26 = Cl2-O23 = Cl2-O25 = Cl1-O21 = Cl1-O20 = Cl1-O19 = Cl1-O22
 1.5 with sigma of 0.02
 O24-O26 \\sim O23-O25
 with sigma of 0.02
 O21-O20 \\sim O22-O19
 with sigma of 0.02
3. Uiso/Uaniso restraints and constraints
Cl2 \\sim O23 \\sim O24 \\sim O25 \\sim O26: within 1.7A with sigma of 0.004
and sigma for terminal atoms of 0.008
Cl1 \\sim O19 \\sim O20 \\sim O21 \\sim O22: within 1.7A with sigma of 0.004
and sigma for terminal atoms of 0.008
C26 \\sim C27 \\sim C28 \\sim C29 \\sim C25 \\sim C30 \\sim O11 \\sim N7:
within 1.7A with sigma of 0.004 and sigma for terminal atoms of 0.008
4.a Secondary CH2 refined with riding coordinates:
 C24(H24A,H24B), C30(H30A,H30B), C36(H36A,H36B), C6(H6A,H6B), C12(H12A,H12B),
 C18(H18A,H18B)
4.b Aromatic/amide H refined with riding coordinates:
 C19(H19), C20(H20), C21(H21), C22(H22), C25(H25), C26(H26), C27(H27),
 C28(H28), C31(H31), C32(H32), C33(H33), C34(H34), C1(H1), C2(H2), C3(H3),
 C4(H4), C7(H7), C8(H8), C9(H9), C10(H10), C13(H13), C14(H14), C15(H15),
 C16(H16)
;
_olex2_submission_special_instructions 'No special instructions were received'

loop_
_space_group_symop_operation_xyz
'x, y, z'
'-x, -y, -z'

loop_
_atom_site_label
_atom_site_type_symbol
_atom_site_fract_x
_atom_site_fract_y
_atom_site_fract_z
_atom_site_U_iso_or_equiv
_atom_site_adp_type
_atom_site_occupancy
_atom_site_site_symmetry_order
_atom_site_calc_flag
_atom_site_refinement_flags_posn
_atom_site_refinement_flags_adp
_atom_site_refinement_flags_occupancy
_atom_site_disorder_assembly
_atom_site_disorder_group
Y2 Y 0.10974(8) 0.72901(8) 0.04062(7) 0.0382(3) Uani 1 1 d . . . . .
Mn2 Mn 0.09069(12) 0.96232(14) 0.04949(13) 0.0341(5) Uani 1 1 d . . . . .
O3W O 0.0668(7) 0.6775(6) 0.1763(6) 0.050(2) Uani 1 1 d . . . . .
O4W O 0.1821(8) 0.5944(7) 0.0360(7) 0.067(3) Uani 1 1 d . . . . .
O10 O 0.0941(5) 0.8537(6) -0.0426(5) 0.0374(18) Uani 1 1 d . . . . .
O11 O 0.0627(5) 1.0489(6) -0.0325(6) 0.0396(16) Uani 1 1 d . U . . .
O12 O 0.1065(6) 0.8743(6) 0.1336(6) 0.0385(19) Uani 1 1 d . . . . .
O13 O -0.0596(6) 0.7279(7) -0.0035(7) 0.057(3) Uani 1 1 d . . . . .
O14 O -0.1682(9) 0.6036(10) -0.0558(12) 0.110(5) Uani 1 1 d . . . . .
O15 O -0.0237(9) 0.5898(7) -0.0143(8) 0.068(3) Uani 1 1 d . . . . .
O16 O 0.2658(6) 0.7737(6) 0.1612(6) 0.044(2) Uani 1 1 d . . . . .
O17 O 0.4012(7) 0.8172(9) 0.1187(8) 0.066(3) Uani 1 1 d . . . . .
O18 O 0.2673(7) 0.7817(7) 0.0140(7) 0.054(2) Uani 1 1 d . . . . .
N6 N 0.1004(9) 0.6831(8) -0.1357(8) 0.052(3) Uani 1 1 d . . . . .
N7 N 0.2382(7) 1.0317(7) 0.0353(8) 0.0431(17) Uani 1 1 d . U . . .
N8 N 0.1089(6) 1.0543(7) 0.1751(7) 0.036(2) Uani 1 1 d . . . . .
N9 N -0.0863(11) 0.6399(11) -0.0257(10) 0.077(5) Uani 1 1 d . . . . .
N10 N 0.3149(8) 0.7914(8) 0.0987(8) 0.047(3) Uani 1 1 d . . . . .
C19 C 0.0940(14) 0.5922(10) -0.1784(11) 0.074(5) Uani 1 1 d . . . . .
H19 H 0.0816 0.5414 -0.1440 0.089 Uiso 1 1 calc R . . . .
C20 C 0.1050(13) 0.5715(14) -0.2717(11) 0.074(5) Uani 1 1 d . . . . .
H20 H 0.1025 0.5074 -0.3011 0.089 Uiso 1 1 calc R . . . .
C21 C 0.1197(10) 0.6462(12) -0.3208(11) 0.058(4) Uani 1 1 d . . . . .
H21 H 0.1274 0.6333 -0.3850 0.070 Uiso 1 1 calc R . . . .
C22 C 0.1234(8) 0.7387(12) -0.2788(9) 0.052(4) Uani 1 1 d . . . . .
H22 H 0.1330 0.7903 -0.3127 0.062 Uiso 1 1 calc R . . . .
C23 C 0.1127(8) 0.7544(10) -0.1840(9) 0.042(3) Uani 1 1 d . . . . .
C24 C 0.1188(8) 0.8533(9) -0.1332(8) 0.037(3) Uani 1 1 d . . . . .
H24A H 0.1845 0.8887 -0.1261 0.044 Uiso 1 1 calc R . . . .
H24B H 0.0753 0.8867 -0.1714 0.044 Uiso 1 1 calc R . . . .
C25 C 0.3246(8) 1.0211(9) 0.0791(11) 0.0484(19) Uani 1 1 d . U . . .
H25 H 0.3275 0.9827 0.1274 0.058 Uiso 1 1 calc R . . . .
C26 C 0.4061(9) 1.0610(10) 0.0586(11) 0.053(2) Uani 1 1 d . U . . .
H26 H 0.4658 1.0539 0.0929 0.064 Uiso 1 1 calc R . . . .
C27 C 0.4010(9) 1.1122(10) -0.0129(11) 0.053(2) Uani 1 1 d . U . . .
H27 H 0.4584 1.1383 -0.0310 0.064 Uiso 1 1 calc R . . . .
C28 C 0.3113(9) 1.1285(10) -0.0627(11) 0.0497(19) Uani 1 1 d . U . . .
H28 H 0.3074 1.1668 -0.1111 0.060 Uiso 1 1 calc R . . . .
C29 C 0.2307(8) 1.0836(9) -0.0341(10) 0.0441(16) Uani 1 1 d . U . . .
C30 C 0.1314(8) 1.0913(9) -0.0801(10) 0.0423(18) Uani 1 1 d . U . . .
H30A H 0.1266 1.1596 -0.0792 0.051 Uiso 1 1 calc R . . . .
H30B H 0.1185 1.0593 -0.1471 0.051 Uiso 1 1 calc R . . . .
C31 C 0.1174(8) 1.1490(9) 0.1856(10) 0.044(3) Uani 1 1 d . . . . .
H31 H 0.1133 1.1794 0.1313 0.053 Uiso 1 1 calc R . . . .
C32 C 0.1324(9) 1.2053(10) 0.2775(12) 0.057(4) Uani 1 1 d . . . . .
H32 H 0.1369 1.2728 0.2849 0.068 Uiso 1 1 calc R . . . .
C33 C 0.1401(10) 1.1614(12) 0.3533(11) 0.059(4) Uani 1 1 d . . . . .
H33 H 0.1504 1.1981 0.4150 0.070 Uiso 1 1 calc R . . . .
C34 C 0.1332(10) 1.0632(10) 0.3424(10) 0.049(3) Uani 1 1 d . . . . .
H34 H 0.1399 1.0321 0.3962 0.059 Uiso 1 1 calc R . . . .
C35 C 0.1166(8) 1.0116(9) 0.2530(10) 0.042(3) Uani 1 1 d . . . . .
C36 C 0.1078(10) 0.9034(9) 0.2303(9) 0.044(3) Uani 1 1 d . . . . .
H36A H 0.1623 0.8832 0.2684 0.053 Uiso 1 1 calc R . . . .
H36B H 0.0484 0.8724 0.2473 0.053 Uiso 1 1 calc R . . . .
Y1 Y 0.36608(8) 0.75974(8) 0.46873(8) 0.0381(3) Uani 1 1 d . . . . .
Mn1 Mn 0.40122(13) 0.53050(14) 0.45865(14) 0.0374(5) Uani 1 1 d . . . . .
O1 O 0.3957(5) 0.6380(6) 0.5508(6) 0.0394(19) Uani 1 1 d . . . . .
O1W O 0.2871(7) 0.8913(7) 0.4711(8) 0.063(3) Uani 1 1 d . . . . .
O2 O 0.4466(5) 0.4471(6) 0.5391(6) 0.0395(19) Uani 1 1 d . . . . .
O2W O 0.4043(7) 0.8132(7) 0.3344(7) 0.053(2) Uani 1 1 d . . . . .
O3 O 0.3730(6) 0.6169(6) 0.3758(6) 0.0393(19) Uani 1 1 d . . . . .
O4 O 0.2106(6) 0.6879(7) 0.4890(6) 0.050(2) Uani 1 1 d . . . . .
O5 O 0.0820(6) 0.6421(9) 0.3837(7) 0.066(3) Uani 1 1 d . . . . .
O6 O 0.2116(6) 0.7111(6) 0.3461(6) 0.045(2) Uani 1 1 d . . . . .
O7 O 0.4824(8) 0.9074(7) 0.5314(8) 0.064(3) Uani 1 1 d . . . . .
O8 O 0.6375(8) 0.9166(9) 0.5547(11) 0.090(4) Uani 1 1 d . . . . .
O9 O 0.5378(7) 0.7795(7) 0.5025(8) 0.063(3) Uani 1 1 d . . . . .
N1 N 0.3684(7) 0.7997(8) 0.6432(8) 0.047(3) Uani 1 1 d . . . . .
N2 N 0.2638(6) 0.4474(7) 0.4876(8) 0.045(3) Uani 1 1 d . . . . .
N3 N 0.3830(6) 0.4371(8) 0.3325(8) 0.043(3) Uani 1 1 d . . . . .
N4 N 0.1645(7) 0.6788(8) 0.4067(9) 0.048(3) Uani 1 1 d . . . . .
N5 N 0.5551(9) 0.8692(9) 0.5323(9) 0.057(3) Uani 1 1 d . . . . .
C1 C 0.3614(11) 0.8871(11) 0.6889(10) 0.057(4) Uani 1 1 d . . . . .
H1 H 0.3578 0.9373 0.6528 0.068 Uiso 1 1 calc R . . . .
C2 C 0.3592(10) 0.9075(12) 0.7825(10) 0.058(4) Uani 1 1 d . . . . .
H2 H 0.3563 0.9703 0.8119 0.070 Uiso 1 1 calc R . . . .
C3 C 0.3614(9) 0.8317(13) 0.8347(11) 0.062(4) Uani 1 1 d . . . . .
H3 H 0.3584 0.8425 0.9002 0.075 Uiso 1 1 calc R . . . .
C4 C 0.3678(8) 0.7441(11) 0.7915(9) 0.047(3) Uani 1 1 d . . . . .
H4 H 0.3700 0.6931 0.8267 0.057 Uiso 1 1 calc R . . . .
C5 C 0.3713(8) 0.7277(10) 0.6933(9) 0.045(3) Uani 1 1 d . . . . .
C6 C 0.3755(9) 0.6338(9) 0.6433(9) 0.043(3) Uani 1 1 d . . . . .
H6A H 0.4257 0.6064 0.6801 0.051 Uiso 1 1 calc R . . . .
H6B H 0.3138 0.5909 0.6381 0.051 Uiso 1 1 calc R . . . .
C7 C 0.1718(9) 0.4476(10) 0.4538(11) 0.051(3) Uani 1 1 d . . . . .
H7 H 0.1559 0.4816 0.4036 0.061 Uiso 1 1 calc R . . . .
C8 C 0.0990(9) 0.3992(11) 0.4904(11) 0.056(4) Uani 1 1 d . . . . .
H8 H 0.0340 0.4012 0.4674 0.067 Uiso 1 1 calc R . . . .
C9 C 0.1253(10) 0.3477(12) 0.5620(13) 0.070(5) Uani 1 1 d . . . . .
H9 H 0.0768 0.3140 0.5880 0.084 Uiso 1 1 calc R . . . .
C10 C 0.2131(9) 0.3443(11) 0.5942(10) 0.052(3) Uani 1 1 d . . . . .
H10 H 0.2287 0.3071 0.6419 0.063 Uiso 1 1 calc R . . . .
C11 C 0.2852(8) 0.3960(9) 0.5581(9) 0.042(3) Uani 1 1 d . . . . .
C12 C 0.3890(8) 0.3982(9) 0.5928(9) 0.043(3) Uani 1 1 d . . . . .
H12A H 0.4065 0.4300 0.6600 0.052 Uiso 1 1 calc R . . . .
H12B H 0.4013 0.3318 0.5898 0.052 Uiso 1 1 calc R . . . .
C13 C 0.3833(9) 0.3429(10) 0.3224(10) 0.047(3) Uani 1 1 d . . . . .
H13 H 0.3866 0.3118 0.3763 0.056 Uiso 1 1 calc R . . . .
C14 C 0.3787(11) 0.2912(11) 0.2335(15) 0.066(5) Uani 1 1 d . . . . .
H14 H 0.3821 0.2250 0.2263 0.080 Uiso 1 1 calc R . . . .
C15 C 0.3695(10) 0.3338(12) 0.1586(13) 0.066(5) Uani 1 1 d . . . . .
H15 H 0.3642 0.2971 0.0975 0.079 Uiso 1 1 calc R . . . .
C16 C 0.3675(9) 0.4301(12) 0.1668(10) 0.054(4) Uani 1 1 d . . . . .
H16 H 0.3616 0.4603 0.1124 0.065 Uiso 1 1 calc R . . . .
C17 C 0.3743(8) 0.4814(9) 0.2554(8) 0.039(3) Uani 1 1 d . . . . .
C18 C 0.3730(9) 0.5877(8) 0.2771(8) 0.039(3) Uani 1 1 d . . . . .
H18A H 0.4298 0.6239 0.2598 0.047 Uiso 1 1 calc R . . . .
H18B H 0.3155 0.6025 0.2388 0.047 Uiso 1 1 calc R . . . .
Cl1 Cl 0.8540(4) 0.9127(4) 0.3527(4) 0.0953(15) Uani 1 1 d D U . . .
O19 O 0.7860(10) 0.9090(12) 0.4143(10) 0.112(3) Uani 1 1 d D U . . .
O20 O 0.9331(11) 0.8716(13) 0.3910(14) 0.139(4) Uani 1 1 d D U . . .
O21 O 0.8854(11) 1.0046(10) 0.3338(11) 0.115(3) Uani 1 1 d D U . . .
O22 O 0.8154(11) 0.8378(11) 0.2696(9) 0.121(4) Uani 1 1 d D U . . .
Cl2 Cl -0.3854(5) 0.6240(5) 0.1313(5) 0.129(2) Uani 1 1 d D U . . .
O23 O -0.4154(15) 0.5261(12) 0.1488(15) 0.157(4) Uani 1 1 d D U . . .
O24 O -0.3441(14) 0.7015(14) 0.2142(12) 0.156(4) Uani 1 1 d D U . . .
O25 O -0.3078(11) 0.6117(14) 0.0812(13) 0.136(4) Uani 1 1 d D U . . .
O26 O -0.4616(12) 0.6713(14) 0.0819(14) 0.153(4) Uani 1 1 d D U . . .

loop_
_atom_site_aniso_label
_atom_site_aniso_U_11
_atom_site_aniso_U_22
_atom_site_aniso_U_33
_atom_site_aniso_U_23
_atom_site_aniso_U_13
_atom_site_aniso_U_12
Y2 0.0478(7) 0.0384(6) 0.0272(6) 0.0060(5) 0.0020(5) 0.0087(5)
Mn2 0.0263(9) 0.0459(11) 0.0286(11) 0.0104(9) -0.0010(8) 0.0045(8)
O3W 0.065(6) 0.044(5) 0.038(5) 0.008(4) 0.001(4) 0.008(4)
O4W 0.101(8) 0.042(5) 0.056(7) 0.007(5) 0.002(6) 0.019(5)
O10 0.038(4) 0.047(5) 0.027(4) 0.009(4) 0.005(3) 0.007(4)
O11 0.030(3) 0.048(4) 0.043(4) 0.014(3) 0.008(3) 0.007(3)
O12 0.047(5) 0.040(5) 0.029(5) 0.008(4) 0.002(4) 0.015(4)
O13 0.049(5) 0.047(6) 0.070(7) 0.020(5) -0.009(5) 0.003(4)
O14 0.072(8) 0.080(9) 0.146(14) 0.035(9) -0.044(8) -0.030(7)
O15 0.089(8) 0.038(5) 0.066(7) 0.008(5) -0.008(6) 0.003(6)
O16 0.045(5) 0.060(6) 0.034(5) 0.020(4) 0.011(4) 0.017(4)
O17 0.037(5) 0.103(9) 0.069(7) 0.031(6) 0.017(5) 0.022(5)
O18 0.062(6) 0.065(6) 0.047(6) 0.026(5) 0.020(5) 0.021(5)
N6 0.073(8) 0.055(7) 0.028(6) 0.005(5) 0.005(5) 0.013(6)
N7 0.030(3) 0.041(4) 0.054(4) 0.001(3) 0.005(3) 0.004(3)
N8 0.034(5) 0.040(6) 0.036(6) 0.003(5) 0.004(4) 0.017(4)
N9 0.072(9) 0.067(10) 0.074(10) 0.036(8) -0.025(7) -0.024(8)
N10 0.051(7) 0.062(7) 0.038(7) 0.018(6) 0.011(6) 0.029(6)
C19 0.138(16) 0.027(7) 0.044(9) -0.015(7) 0.000(10) 0.014(8)
C20 0.101(13) 0.081(12) 0.032(9) -0.014(8) 0.001(8) 0.022(10)
C21 0.048(8) 0.080(11) 0.039(8) -0.008(8) 0.002(7) 0.011(7)
C22 0.030(6) 0.086(11) 0.035(8) 0.006(8) 0.003(6) 0.008(7)
C23 0.036(6) 0.060(8) 0.031(7) 0.010(6) 0.003(5) 0.011(6)
C24 0.039(6) 0.045(7) 0.025(6) 0.008(5) 0.002(5) 0.006(5)
C25 0.033(3) 0.044(4) 0.061(4) -0.006(4) 0.001(3) 0.005(3)
C26 0.036(3) 0.047(4) 0.065(4) -0.011(4) 0.002(4) 0.001(3)
C27 0.037(3) 0.048(4) 0.064(4) -0.011(4) 0.008(4) -0.002(3)
C28 0.037(3) 0.047(4) 0.059(4) -0.004(3) 0.011(3) -0.002(3)
C29 0.032(3) 0.045(3) 0.053(4) 0.003(3) 0.010(3) 0.001(3)
C30 0.032(3) 0.048(4) 0.048(4) 0.011(3) 0.010(3) 0.002(3)
C31 0.026(6) 0.047(8) 0.052(9) 0.006(7) -0.005(6) 0.002(5)
C32 0.044(8) 0.039(7) 0.080(12) -0.001(8) -0.001(7) 0.008(6)
C33 0.057(9) 0.071(11) 0.037(8) -0.021(8) -0.004(7) 0.021(8)
C34 0.062(8) 0.044(8) 0.037(8) -0.006(6) -0.001(6) 0.017(6)
C35 0.027(6) 0.052(8) 0.047(8) 0.010(7) 0.004(5) 0.008(5)
C36 0.067(8) 0.033(7) 0.035(7) 0.005(6) 0.008(6) 0.016(6)
Y1 0.0428(6) 0.0435(7) 0.0307(6) 0.0106(5) 0.0042(5) 0.0150(5)
Mn1 0.0318(10) 0.0466(12) 0.0327(11) 0.0123(9) 0.0002(8) 0.0045(8)
O1 0.038(4) 0.046(5) 0.034(5) 0.014(4) 0.001(4) 0.007(4)
O1W 0.075(7) 0.049(6) 0.070(7) 0.011(5) 0.010(6) 0.031(5)
O2 0.031(4) 0.049(5) 0.041(5) 0.019(4) 0.005(4) 0.007(4)
O2W 0.057(5) 0.062(6) 0.046(6) 0.022(5) 0.014(4) 0.013(5)
O3 0.043(4) 0.045(5) 0.030(5) 0.006(4) -0.002(4) 0.016(4)
O4 0.043(5) 0.075(6) 0.039(6) 0.026(5) 0.005(4) 0.019(4)
O5 0.036(5) 0.112(9) 0.056(7) 0.025(6) 0.010(5) 0.021(5)
O6 0.055(5) 0.054(5) 0.032(5) 0.016(4) 0.011(4) 0.019(4)
O7 0.070(7) 0.048(6) 0.074(8) 0.011(5) 0.016(6) 0.007(5)
O8 0.049(6) 0.075(8) 0.137(12) 0.031(8) -0.008(7) -0.001(6)
O9 0.052(6) 0.040(6) 0.090(8) 0.015(5) 0.000(5) -0.001(4)
N1 0.045(6) 0.057(7) 0.035(6) -0.002(6) 0.000(5) 0.016(5)
N2 0.018(5) 0.041(6) 0.067(8) -0.008(5) 0.002(5) 0.001(4)
N3 0.026(5) 0.052(7) 0.053(7) 0.017(6) 0.002(5) 0.014(5)
N4 0.033(6) 0.056(7) 0.060(8) 0.018(6) 0.009(6) 0.016(5)
N5 0.057(8) 0.048(7) 0.058(8) 0.007(6) 0.002(6) -0.001(6)
C1 0.071(9) 0.055(9) 0.041(9) -0.009(7) 0.004(7) 0.024(7)
C2 0.054(8) 0.076(11) 0.041(9) -0.007(8) 0.003(7) 0.022(8)
C3 0.026(6) 0.099(13) 0.049(9) -0.018(9) 0.006(6) 0.000(7)
C4 0.021(6) 0.077(10) 0.036(8) 0.009(7) 0.000(5) -0.010(6)
C5 0.018(5) 0.065(9) 0.043(8) 0.009(7) -0.012(5) -0.003(5)
C6 0.044(7) 0.046(7) 0.045(8) 0.015(6) 0.017(6) 0.009(6)
C7 0.041(7) 0.050(8) 0.053(9) -0.009(7) -0.006(6) 0.012(6)
C8 0.032(7) 0.063(9) 0.055(10) -0.029(8) -0.001(6) 0.002(6)
C9 0.040(8) 0.071(11) 0.084(13) -0.027(10) 0.024(8) -0.012(7)
C10 0.042(8) 0.064(9) 0.049(9) 0.005(7) 0.014(6) 0.004(6)
C11 0.031(6) 0.049(7) 0.047(8) 0.010(6) 0.007(6) 0.009(5)
C12 0.044(7) 0.043(7) 0.041(8) 0.017(6) 0.007(6) -0.004(6)
C13 0.039(7) 0.048(8) 0.053(9) 0.008(7) -0.004(6) 0.021(6)
C14 0.053(9) 0.041(8) 0.103(15) 0.010(9) 0.009(9) 0.011(7)
C15 0.040(8) 0.072(11) 0.071(12) -0.024(9) -0.006(7) 0.014(7)
C16 0.046(8) 0.072(10) 0.041(8) -0.005(7) 0.000(6) 0.024(7)
C17 0.026(6) 0.059(8) 0.028(7) 0.002(6) -0.001(5) 0.008(5)
C18 0.052(7) 0.034(7) 0.029(7) 0.005(5) -0.002(6) 0.012(5)
Cl1 0.088(3) 0.132(4) 0.074(3) 0.033(3) 0.034(2) 0.011(3)
O19 0.115(7) 0.142(8) 0.082(6) 0.022(6) 0.043(6) 0.006(6)
O20 0.114(7) 0.163(8) 0.138(8) 0.040(7) 0.016(7) 0.010(7)
O21 0.121(7) 0.140(8) 0.093(6) 0.038(6) 0.044(6) 0.007(6)
O22 0.120(7) 0.147(8) 0.094(7) 0.029(6) 0.026(6) -0.001(7)
Cl2 0.123(4) 0.134(5) 0.130(5) 0.023(4) 0.046(4) -0.002(4)
O23 0.157(8) 0.148(8) 0.152(8) 0.025(8) 0.035(7) -0.022(8)
O24 0.155(8) 0.150(9) 0.143(9) 0.006(7) 0.019(8) -0.007(8)
O25 0.124(8) 0.153(8) 0.134(8) 0.008(7) 0.051(7) 0.022(7)
O26 0.129(8) 0.145(8) 0.177(9) 0.034(8) 0.014(8) 0.006(7)

loop_
_atom_type_symbol
_atom_type_description
_atom_type_scat_dispersion_real
_atom_type_scat_dispersion_imag
_atom_type_scat_source
C C 0.0181 0.0091 'International Tables Vol C Tables 4.2.6.8 and 6.1.1.4'
H H 0.0000 0.0000 'International Tables Vol C Tables 4.2.6.8 and 6.1.1.4'
Cl Cl 0.3639 0.7018 'International Tables Vol C Tables 4.2.6.8 and 6.1.1.4'
Mn Mn -0.5299 2.8052 'International Tables Vol C Tables 4.2.6.8 and 6.1.1.4'
N N 0.0311 0.0180 'International Tables Vol C Tables 4.2.6.8 and 6.1.1.4'
O O 0.0492 0.0322 'International Tables Vol C Tables 4.2.6.8 and 6.1.1.4'
Y Y -0.2670 2.0244 'International Tables Vol C Tables 4.2.6.8 and 6.1.1.4'

loop_
_exptl_crystal_face_index_h
_exptl_crystal_face_index_k
_exptl_crystal_face_index_l
_exptl_crystal_face_perp_dist
2 -1 15 0.0751
-3 -10 -4 0.0666
30 29 -30 0.0655
-30 3 -17 0.0712
-1 15 7 0.0968
30 -2 15 0.0704
-30 -29 26 0.0705
25 -30 -19 0.1198

loop_
_geom_angle_atom_site_label_1
_geom_angle_atom_site_label_2
_geom_angle_atom_site_label_3
_geom_angle
_geom_angle_site_symmetry_1
_geom_angle_site_symmetry_3
_geom_angle_publ_flag
O3W Y2 Mn2 109.0(2) . . ?
O3W Y2 O13 83.4(3) . . ?
O3W Y2 O15 73.0(3) . . ?
O3W Y2 O16 77.1(3) . . ?
O3W Y2 O18 127.6(3) . . ?
O3W Y2 N6 144.9(3) . . ?
O3W Y2 N9 77.6(4) . . ?
O3W Y2 N10 102.3(3) . . ?
O4W Y2 Mn2 158.3(3) . . ?
O4W Y2 O3W 81.8(3) . . ?
O4W Y2 O12 143.3(3) . . ?
O4W Y2 O13 125.5(4) . . ?
O4W Y2 O15 74.7(4) . . ?
O4W Y2 O16 72.8(3) . . ?
O4W Y2 O18 74.7(4) . . ?
O4W Y2 N6 79.2(4) . . ?
O4W Y2 N9 100.1(5) . . ?
O4W Y2 N10 71.5(4) . . ?
O10 Y2 Mn2 33.0(2) . . ?
O10 Y2 O3W 139.1(3) . . ?
O10 Y2 O4W 139.0(3) . . ?
O10 Y2 O12 65.4(3) . . ?
O10 Y2 O13 73.4(3) . . ?
O10 Y2 O15 113.2(3) . . ?
O10 Y2 O16 108.5(3) . . ?
O10 Y2 O18 75.5(3) . . ?
O10 Y2 N6 66.1(3) . . ?
O10 Y2 N9 93.0(3) . . ?
O10 Y2 N10 92.5(3) . . ?
O12 Y2 Mn2 32.38(18) . . ?
O12 Y2 O3W 78.9(3) . . ?
O12 Y2 O13 83.0(3) . . ?
O12 Y2 O15 127.5(3) . . ?
O12 Y2 O16 72.5(3) . . ?
O12 Y2 O18 92.9(3) . . ?
O12 Y2 N6 131.5(3) . . ?
O12 Y2 N9 105.9(4) . . ?
O12 Y2 N10 82.4(3) . . ?
O13 Y2 Mn2 75.4(2) . . ?
O13 Y2 O15 50.8(4) . . ?
O13 Y2 O16 151.0(3) . . ?
O13 Y2 N6 83.9(4) . . ?
O13 Y2 N9 25.4(4) . . ?
O13 Y2 N10 162.9(3) . . ?
O15 Y2 Mn2 126.0(3) . . ?
O15 Y2 O16 138.2(3) . . ?
O15 Y2 N6 73.6(4) . . ?
O15 Y2 N9 25.5(4) . . ?
O15 Y2 N10 146.2(4) . . ?
O16 Y2 Mn2 91.0(2) . . ?
O16 Y2 N9 154.5(3) . . ?
O16 Y2 N10 25.8(3) . . ?
O18 Y2 Mn2 83.9(2) . . ?
O18 Y2 O13 147.4(3) . . ?
O18 Y2 O15 139.3(4) . . ?
O18 Y2 O16 51.6(3) . . ?
O18 Y2 N6 74.8(4) . . ?
O18 Y2 N9 151.7(4) . . ?
O18 Y2 N10 25.8(3) . . ?
N6 Y2 Mn2 99.1(3) . . ?
N6 Y2 O16 123.9(3) . . ?
N6 Y2 N9 77.0(4) . . ?
N6 Y2 N10 99.3(3) . . ?
N9 Y2 Mn2 100.5(3) . . ?
N9 Y2 N10 171.5(4) . . ?
N10 Y2 Mn2 87.5(2) . . ?
Mn2 Mn2 Y2 124.73(9) 2_575 . ?
O10 Mn2 Y2 41.1(2) . . ?
O10 Mn2 Mn2 101.1(2) . 2_575 ?
O10 Mn2 O11 98.3(3) . 2_575 ?
O10 Mn2 N7 91.1(3) . . ?
O10 Mn2 N8 162.1(4) . . ?
O11 Mn2 Y2 139.8(3) . . ?
O11 Mn2 Y2 100.1(2) 2_575 . ?
O11 Mn2 Mn2 35.0(2) 2_575 2_575 ?
O11 Mn2 Mn2 41.4(2) . 2_575 ?
O11 Mn2 O10 99.1(3) . . ?
O11 Mn2 O11 76.4(3) . 2_575 ?
O11 Mn2 O12 174.5(3) . . ?
O11 Mn2 N7 153.7(3) 2_575 . ?
O11 Mn2 N7 78.0(4) . . ?
O11 Mn2 N8 98.0(4) . . ?
O12 Mn2 Y2 41.4(3) . . ?
O12 Mn2 Mn2 133.1(3) . 2_575 ?
O12 Mn2 O10 82.4(3) . . ?
O12 Mn2 O11 98.2(3) . 2_575 ?
O12 Mn2 N7 107.4(4) . . ?
O12 Mn2 N8 81.0(4) . . ?
N7 Mn2 Y2 103.0(3) . . ?
N7 Mn2 Mn2 119.2(3) . 2_575 ?
N8 Mn2 Y2 122.2(3) . . ?
N8 Mn2 Mn2 95.2(3) . 2_575 ?
N8 Mn2 O11 90.7(3) . 2_575 ?
N8 Mn2 N7 87.4(4) . . ?
Mn2 O10 Y2 105.9(3) . . ?
C24 O10 Y2 122.4(7) . . ?
C24 O10 Mn2 127.9(7) . . ?
Mn2 O11 Mn2 103.6(3) . 2_575 ?
C30 O11 Mn2 133.4(7) . 2_575 ?
C30 O11 Mn2 121.9(7) . . ?
Mn2 O12 Y2 106.3(4) . . ?
C36 O12 Y2 134.1(7) . . ?
C36 O12 Mn2 119.5(7) . . ?
N9 O13 Y2 98.2(9) . . ?
N9 O15 Y2 94.4(8) . . ?
N10 O16 Y2 93.1(7) . . ?
N10 O18 Y2 100.0(6) . . ?
C19 N6 Y2 122.9(9) . . ?
C23 N6 Y2 116.5(9) . . ?
C23 N6 C19 120.3(12) . . ?
C25 N7 Mn2 130.2(9) . . ?
C29 N7 Mn2 109.5(8) . . ?
C29 N7 C25 120.1(10) . . ?
C31 N8 Mn2 126.1(9) . . ?
C31 N8 C35 119.4(11) . . ?
C35 N8 Mn2 114.5(8) . . ?
O13 N9 Y2 56.5(7) . . ?
O14 N9 Y2 178.1(12) . . ?
O14 N9 O13 123.0(17) . . ?
O14 N9 O15 120.6(15) . . ?
O15 N9 Y2 60.1(7) . . ?
O15 N9 O13 116.5(12) . . ?
O16 N10 Y2 61.2(6) . . ?
O16 N10 O18 115.4(10) . . ?
O17 N10 Y2 177.0(9) . . ?
O17 N10 O16 121.8(11) . . ?
O17 N10 O18 122.8(10) . . ?
O18 N10 Y2 54.3(6) . . ?
N6 C19 H19 119.5 . . ?
N6 C19 C20 121.0(15) . . ?
C20 C19 H19 119.5 . . ?
C19 C20 H20 120.9 . . ?
C21 C20 C19 118.3(16) . . ?
C21 C20 H20 120.9 . . ?
C20 C21 H21 119.5 . . ?
C22 C21 C20 121.1(14) . . ?
C22 C21 H21 119.5 . . ?
C21 C22 H22 121.2 . . ?
C21 C22 C23 117.6(14) . . ?
C23 C22 H22 121.2 . . ?
N6 C23 C22 121.7(13) . . ?
N6 C23 C24 117.9(11) . . ?
C22 C23 C24 120.3(12) . . ?
O10 C24 C23 111.8(9) . . ?
O10 C24 H24A 109.3 . . ?
O10 C24 H24B 109.3 . . ?
C23 C24 H24A 109.3 . . ?
C23 C24 H24B 109.3 . . ?
H24A C24 H24B 107.9 . . ?
N7 C25 H25 118.1 . . ?
C26 C25 N7 123.8(14) . . ?
C26 C25 H25 118.1 . . ?
C25 C26 H26 121.2 . . ?
C25 C26 C27 117.6(14) . . ?
C27 C26 H26 121.2 . . ?
C26 C27 H27 118.9 . . ?
C26 C27 C28 122.3(12) . . ?
C28 C27 H27 118.9 . . ?
C27 C28 H28 122.6 . . ?
C29 C28 C27 114.7(13) . . ?
C29 C28 H28 122.6 . . ?
N7 C29 C28 121.4(12) . . ?
N7 C29 C30 116.8(10) . . ?
C28 C29 C30 121.7(12) . . ?
O11 C30 C29 111.1(10) . . ?
O11 C30 H30A 109.4 . . ?
O11 C30 H30B 109.4 . . ?
C29 C30 H30A 109.4 . . ?
C29 C30 H30B 109.4 . . ?
H30A C30 H30B 108.0 . . ?
N8 C31 H31 119.7 . . ?
N8 C31 C32 120.6(12) . . ?
C32 C31 H31 119.7 . . ?
C31 C32 H32 120.6 . . ?
C33 C32 C31 118.8(13) . . ?
C33 C32 H32 120.6 . . ?
C32 C33 H33 119.7 . . ?
C32 C33 C34 120.6(14) . . ?
C34 C33 H33 119.7 . . ?
C33 C34 H34 120.6 . . ?
C35 C34 C33 118.8(13) . . ?
C35 C34 H34 120.6 . . ?
N8 C35 C34 121.8(12) . . ?
N8 C35 C36 113.6(11) . . ?
C34 C35 C36 124.6(12) . . ?
O12 C36 C35 110.4(10) . . ?
O12 C36 H36A 109.6 . . ?
O12 C36 H36B 109.6 . . ?
C35 C36 H36A 109.6 . . ?
C35 C36 H36B 109.6 . . ?
H36A C36 H36B 108.1 . . ?
O1 Y1 Mn1 32.8(2) . . ?
O1 Y1 O1W 142.0(3) . . ?
O1 Y1 O2W 137.4(3) . . ?
O1 Y1 O3 64.9(3) . . ?
O1 Y1 O4 76.1(3) . . ?
O1 Y1 O6 111.5(3) . . ?
O1 Y1 O7 112.0(3) . . ?
O1 Y1 O9 76.1(3) . . ?
O1 Y1 N1 66.1(3) . . ?
O1 Y1 N4 93.2(3) . . ?
O1 Y1 N5 94.3(3) . . ?
O1W Y1 Mn1 160.0(3) . . ?
O1W Y1 O4 79.1(3) . . ?
O1W Y1 O6 72.2(3) . . ?
O1W Y1 O7 70.6(4) . . ?
O1W Y1 O9 121.7(4) . . ?
O1W Y1 N1 80.1(4) . . ?
O1W Y1 N4 74.7(3) . . ?
O1W Y1 N5 96.0(4) . . ?
O2W Y1 Mn1 108.3(2) . . ?
O2W Y1 O1W 80.7(3) . . ?
O2W Y1 O3 79.2(3) . . ?
O2W Y1 O4 126.6(3) . . ?
O2W Y1 O6 75.6(3) . . ?
O2W Y1 O7 76.3(4) . . ?
O2W Y1 O9 78.7(3) . . ?
O2W Y1 N1 146.9(4) . . ?
O2W Y1 N4 101.8(3) . . ?
O2W Y1 N5 76.2(3) . . ?
O3 Y1 Mn1 32.15(19) . . ?
O3 Y1 O1W 142.2(3) . . ?
O3 Y1 O4 87.7(3) . . ?
O3 Y1 O6 71.9(3) . . ?
O3 Y1 O7 133.4(3) . . ?
O3 Y1 O9 85.0(3) . . ?
O3 Y1 N1 130.6(3) . . ?
O3 Y1 N4 78.6(3) . . ?
O3 Y1 N5 109.7(3) . . ?
O4 Y1 Mn1 81.3(2) . . ?
O4 Y1 O6 51.2(3) . . ?
O4 Y1 O7 138.4(4) . . ?
O4 Y1 O9 151.7(3) . . ?
O4 Y1 N1 75.3(3) . . ?
O4 Y1 N4 24.9(3) . . ?
O4 Y1 N5 154.6(3) . . ?
O6 Y1 Mn1 92.3(2) . . ?
O6 Y1 N4 26.3(3) . . ?
O6 Y1 N5 150.8(3) . . ?
O7 Y1 Mn1 128.3(3) . . ?
O7 Y1 O6 136.2(3) . . ?
O7 Y1 N1 72.1(4) . . ?
O7 Y1 N4 145.1(3) . . ?
O7 Y1 N5 25.7(3) . . ?
O9 Y1 Mn1 78.1(2) . . ?
O9 Y1 O6 148.1(3) . . ?
O9 Y1 O7 51.7(3) . . ?
O9 Y1 N1 88.9(4) . . ?
O9 Y1 N4 163.1(3) . . ?
O9 Y1 N5 26.0(3) . . ?
N1 Y1 Mn1 98.7(3) . . ?
N1 Y1 O6 122.7(3) . . ?
N1 Y1 N4 98.7(3) . . ?
N1 Y1 N5 79.4(4) . . ?
N4 Y1 Mn1 85.9(2) . . ?
N5 Y1 Mn1 103.4(3) . . ?
N5 Y1 N4 170.7(3) . . ?
Mn1 Mn1 Y1 124.25(10) 2_666 . ?
O1 Mn1 Y1 40.6(2) . . ?
O1 Mn1 Mn1 102.5(3) . 2_666 ?
O1 Mn1 O2 99.4(3) . 2_666 ?
O1 Mn1 N2 91.4(3) . . ?
O1 Mn1 N3 162.3(4) . . ?
O2 Mn1 Y1 99.2(2) 2_666 . ?
O2 Mn1 Y1 140.2(3) . . ?
O2 Mn1 Mn1 41.1(2) . 2_666 ?
O2 Mn1 Mn1 35.1(2) 2_666 2_666 ?
O2 Mn1 O1 100.4(4) . . ?
O2 Mn1 O2 76.2(3) . 2_666 ?
O2 Mn1 N2 152.4(3) 2_666 . ?
O2 Mn1 N2 77.0(4) . . ?
O2 Mn1 N3 96.8(4) . . ?
O3 Mn1 Y1 40.8(3) . . ?
O3 Mn1 Mn1 131.3(3) . 2_666 ?
O3 Mn1 O1 81.3(3) . . ?
O3 Mn1 O2 172.3(3) . . ?
O3 Mn1 O2 96.2(3) . 2_666 ?
O3 Mn1 N2 110.5(4) . . ?
O3 Mn1 N3 82.1(4) . . ?
N2 Mn1 Y1 105.4(3) . . ?
N2 Mn1 Mn1 117.8(3) . 2_666 ?
N3 Mn1 Y1 122.7(3) . . ?
N3 Mn1 Mn1 93.0(3) . 2_666 ?
N3 Mn1 O2 88.5(3) . 2_666 ?
N3 Mn1 N2 88.6(4) . . ?
Mn1 O1 Y1 106.6(3) . . ?
C6 O1 Y1 123.5(7) . . ?
C6 O1 Mn1 125.7(7) . . ?
Mn1 O2 Mn1 103.8(3) . 2_666 ?
C12 O2 Mn1 122.8(7) . . ?
C12 O2 Mn1 132.5(7) . 2_666 ?
Mn1 O3 Y1 107.1(4) . . ?
C18 O3 Y1 134.5(6) . . ?
C18 O3 Mn1 117.8(7) . . ?
N4 O4 Y1 100.7(6) . . ?
N4 O6 Y1 92.5(7) . . ?
N5 O7 Y1 96.1(8) . . ?
N5 O9 Y1 97.7(8) . . ?
C1 N1 Y1 124.5(9) . . ?
C5 N1 Y1 117.1(9) . . ?
C5 N1 C1 118.2(12) . . ?
C7 N2 Mn1 131.8(10) . . ?
C7 N2 C11 118.2(11) . . ?
C11 N2 Mn1 109.8(7) . . ?
C13 N3 Mn1 126.5(9) . . ?
C13 N3 C17 120.5(12) . . ?
C17 N3 Mn1 113.0(8) . . ?
O4 N4 Y1 54.3(6) . . ?
O4 N4 O6 115.5(10) . . ?
O5 N4 Y1 176.9(9) . . ?
O5 N4 O4 123.3(11) . . ?
O5 N4 O6 121.1(12) . . ?
O6 N4 Y1 61.2(6) . . ?
O7 N5 Y1 58.2(7) . . ?
O7 N5 O9 114.5(11) . . ?
O8 N5 Y1 176.5(11) . . ?
O8 N5 O7 122.4(13) . . ?
O8 N5 O9 122.9(13) . . ?
O9 N5 Y1 56.3(6) . . ?
N1 C1 H1 117.9 . . ?
C2 C1 N1 124.3(15) . . ?
C2 C1 H1 117.9 . . ?
C1 C2 H2 121.3 . . ?
C1 C2 C3 117.3(15) . . ?
C3 C2 H2 121.3 . . ?
C2 C3 H3 120.1 . . ?
C4 C3 C2 119.9(14) . . ?
C4 C3 H3 120.1 . . ?
C3 C4 H4 120.0 . . ?
C3 C4 C5 120.0(14) . . ?
C5 C4 H4 120.0 . . ?
N1 C5 C4 120.2(13) . . ?
N1 C5 C6 117.9(12) . . ?
C4 C5 C6 121.9(12) . . ?
O1 C6 C5 111.7(10) . . ?
O1 C6 H6A 109.3 . . ?
O1 C6 H6B 109.3 . . ?
C5 C6 H6A 109.3 . . ?
C5 C6 H6B 109.3 . . ?
H6A C6 H6B 107.9 . . ?
N2 C7 H7 119.1 . . ?
N2 C7 C8 121.8(14) . . ?
C8 C7 H7 119.1 . . ?
C7 C8 H8 121.3 . . ?
C7 C8 C9 117.3(13) . . ?
C9 C8 H8 121.3 . . ?
C8 C9 H9 118.9 . . ?
C10 C9 C8 122.3(14) . . ?
C10 C9 H9 118.9 . . ?
C9 C10 H10 120.4 . . ?
C9 C10 C11 119.2(15) . . ?
C11 C10 H10 120.4 . . ?
N2 C11 C10 121.1(11) . . ?
N2 C11 C12 115.9(10) . . ?
C10 C11 C12 123.0(12) . . ?
O2 C12 C11 112.0(10) . . ?
O2 C12 H12A 109.2 . . ?
O2 C12 H12B 109.2 . . ?
C11 C12 H12A 109.2 . . ?
C11 C12 H12B 109.2 . . ?
H12A C12 H12B 107.9 . . ?
N3 C13 H13 120.2 . . ?
N3 C13 C14 119.7(13) . . ?
C14 C13 H13 120.2 . . ?
C13 C14 H14 120.1 . . ?
C15 C14 C13 119.9(15) . . ?
C15 C14 H14 120.1 . . ?
C14 C15 H15 119.2 . . ?
C14 C15 C16 121.5(16) . . ?
C16 C15 H15 119.2 . . ?
C15 C16 H16 120.9 . . ?
C17 C16 C15 118.2(15) . . ?
C17 C16 H16 120.9 . . ?
N3 C17 C16 120.1(13) . . ?
N3 C17 C18 114.8(10) . . ?
C16 C17 C18 125.1(12) . . ?
O3 C18 C17 110.7(9) . . ?
O3 C18 H18A 109.5 . . ?
O3 C18 H18B 109.5 . . ?
C17 C18 H18A 109.5 . . ?
C17 C18 H18B 109.5 . . ?
H18A C18 H18B 108.1 . . ?
O19 Cl1 O22 107.2(9) . . ?
O20 Cl1 O19 109.1(10) . . ?
O20 Cl1 O22 97.7(12) . . ?
O21 Cl1 O19 114.6(10) . . ?
O21 Cl1 O20 110.6(9) . . ?
O21 Cl1 O22 116.1(9) . . ?
O23 Cl2 O24 118.7(13) . . ?
O23 Cl2 O26 117.1(12) . . ?
O24 Cl2 O26 99.2(11) . . ?
O25 Cl2 O23 101.8(11) . . ?
O25 Cl2 O24 105.4(12) . . ?
O25 Cl2 O26 114.8(12) . . ?

loop_
_geom_bond_atom_site_label_1
_geom_bond_atom_site_label_2
_geom_bond_distance
_geom_bond_site_symmetry_2
_geom_bond_publ_flag
Y2 Mn2 3.383(2) . ?
Y2 O3W 2.339(8) . ?
Y2 O4W 2.325(10) . ?
Y2 O10 2.312(8) . ?
Y2 O12 2.328(8) . ?
Y2 O13 2.421(9) . ?
Y2 O15 2.499(10) . ?
Y2 O16 2.553(9) . ?
Y2 O18 2.398(9) . ?
Y2 N6 2.525(11) . ?
Y2 N9 2.875(13) . ?
Y2 N10 2.910(12) . ?
Mn2 Mn2 3.184(4) 2_575 ?
Mn2 O10 1.916(8) . ?
Mn2 O11 1.877(8) . ?
Mn2 O11 2.167(7) 2_575 ?
Mn2 O12 1.887(8) . ?
Mn2 N7 2.266(9) . ?
Mn2 N8 2.048(10) . ?
O10 C24 1.415(13) . ?
O11 Mn2 2.167(7) 2_575 ?
O11 C30 1.411(13) . ?
O12 C36 1.402(15) . ?
O13 N9 1.244(17) . ?
O14 N9 1.201(16) . ?
O15 N9 1.240(18) . ?
O16 N10 1.267(12) . ?
O17 N10 1.220(14) . ?
O18 N10 1.285(14) . ?
N6 C19 1.345(18) . ?
N6 C23 1.326(16) . ?
N7 C25 1.345(16) . ?
N7 C29 1.334(17) . ?
N8 C31 1.331(16) . ?
N8 C35 1.355(16) . ?
C19 H19 0.9500 . ?
C19 C20 1.38(2) . ?
C20 H20 0.9500 . ?
C20 C21 1.38(2) . ?
C21 H21 0.9500 . ?
C21 C22 1.37(2) . ?
C22 H22 0.9500 . ?
C22 C23 1.399(18) . ?
C23 C24 1.485(18) . ?
C24 H24A 0.9900 . ?
C24 H24B 0.9900 . ?
C25 H25 0.9500 . ?
C25 C26 1.326(18) . ?
C26 H26 0.9500 . ?
C26 C27 1.35(2) . ?
C27 H27 0.9500 . ?
C27 C28 1.44(2) . ?
C28 H28 0.9500 . ?
C28 C29 1.395(17) . ?
C29 C30 1.506(18) . ?
C30 H30A 0.9900 . ?
C30 H30B 0.9900 . ?
C31 H31 0.9500 . ?
C31 C32 1.42(2) . ?
C32 H32 0.9500 . ?
C32 C33 1.34(2) . ?
C33 H33 0.9500 . ?
C33 C34 1.38(2) . ?
C34 H34 0.9500 . ?
C34 C35 1.365(19) . ?
C35 C36 1.522(18) . ?
C36 H36A 0.9900 . ?
C36 H36B 0.9900 . ?
Y1 Mn1 3.386(2) . ?
Y1 O1 2.300(8) . ?
Y1 O1W 2.343(9) . ?
Y1 O2W 2.310(8) . ?
Y1 O3 2.313(8) . ?
Y1 O4 2.407(8) . ?
Y1 O6 2.554(9) . ?
Y1 O7 2.457(10) . ?
Y1 O9 2.413(10) . ?
Y1 N1 2.509(11) . ?
Y1 N4 2.911(11) . ?
Y1 N5 2.875(12) . ?
Mn1 Mn1 3.203(4) 2_666 ?
Mn1 O1 1.912(9) . ?
Mn1 O2 2.167(7) 2_666 ?
Mn1 O2 1.896(8) . ?
Mn1 O3 1.885(8) . ?
Mn1 N2 2.289(9) . ?
Mn1 N3 2.065(12) . ?
O1 C6 1.426(14) . ?
O2 Mn1 2.167(7) 2_666 ?
O2 C12 1.407(13) . ?
O3 C18 1.433(14) . ?
O4 N4 1.249(14) . ?
O5 N4 1.201(14) . ?
O6 N4 1.289(13) . ?
O7 N5 1.252(15) . ?
O8 N5 1.247(15) . ?
O9 N5 1.272(15) . ?
N1 C1 1.358(18) . ?
N1 C5 1.344(17) . ?
N2 C7 1.339(16) . ?
N2 C11 1.364(17) . ?
N3 C13 1.338(17) . ?
N3 C17 1.358(16) . ?
C1 H1 0.9500 . ?
C1 C2 1.36(2) . ?
C2 H2 0.9500 . ?
C2 C3 1.41(2) . ?
C3 H3 0.9500 . ?
C3 C4 1.35(2) . ?
C4 H4 0.9500 . ?
C4 C5 1.421(18) . ?
C5 C6 1.453(19) . ?
C6 H6A 0.9900 . ?
C6 H6B 0.9900 . ?
C7 H7 0.9500 . ?
C7 C8 1.39(2) . ?
C8 H8 0.9500 . ?
C8 C9 1.39(2) . ?
C9 H9 0.9500 . ?
C9 C10 1.29(2) . ?
C10 H10 0.9500 . ?
C10 C11 1.402(17) . ?
C11 C12 1.496(17) . ?
C12 H12A 0.9900 . ?
C12 H12B 0.9900 . ?
C13 H13 0.9500 . ?
C13 C14 1.38(2) . ?
C14 H14 0.9500 . ?
C14 C15 1.32(2) . ?
C15 H15 0.9500 . ?
C15 C16 1.37(2) . ?
C16 H16 0.9500 . ?
C16 C17 1.369(18) . ?
C17 C18 1.517(18) . ?
C18 H18A 0.9900 . ?
C18 H18B 0.9900 . ?
Cl1 O19 1.430(11) . ?
Cl1 O20 1.429(13) . ?
Cl1 O21 1.408(12) . ?
Cl1 O22 1.469(13) . ?
Cl2 O23 1.475(15) . ?
Cl2 O24 1.494(15) . ?
Cl2 O25 1.449(13) . ?
Cl2 O26 1.511(15) . ?

loop_
_geom_torsion_atom_site_label_1
_geom_torsion_atom_site_label_2
_geom_torsion_atom_site_label_3
_geom_torsion_atom_site_label_4
_geom_torsion
_geom_torsion_site_symmetry_1
_geom_torsion_site_symmetry_2
_geom_torsion_site_symmetry_3
_geom_torsion_site_symmetry_4
_geom_torsion_publ_flag
Y2 Mn2 O11 Mn2 89.6(4) . . . 2_575 ?
Y2 Mn2 O11 C30 -80.0(9) . . . . ?
Y2 Mn2 O12 C36 -176.2(10) . . . . ?
Y2 O10 C24 C23 25.4(12) . . . . ?
Y2 O12 C36 C35 173.1(7) . . . . ?
Y2 O13 N9 O14 -177.9(16) . . . . ?
Y2 O13 N9 O15 2.8(15) . . . . ?
Y2 O15 N9 O13 -2.7(14) . . . . ?
Y2 O15 N9 O14 178.0(16) . . . . ?
Y2 O16 N10 O17 -179.5(11) . . . . ?
Y2 O16 N10 O18 1.5(10) . . . . ?
Y2 O18 N10 O16 -1.6(11) . . . . ?
Y2 O18 N10 O17 179.4(11) . . . . ?
Y2 N6 C19 C20 -169.1(13) . . . . ?
Y2 N6 C23 C22 170.2(9) . . . . ?
Y2 N6 C23 C24 -7.3(14) . . . . ?
Mn2 Mn2 O11 C30 -169.6(11) 2_575 . . . ?
Mn2 Mn2 O12 Y2 96.7(4) 2_575 . . . ?
Mn2 Mn2 O12 C36 -79.5(9) 2_575 . . . ?
Mn2 O10 C24 C23 -179.9(7) . . . . ?
Mn2 O11 C30 C29 176.1(8) 2_575 . . . ?
Mn2 O11 C30 C29 -18.0(14) . . . . ?
Mn2 O12 C36 C35 -12.0(13) . . . . ?
Mn2 N7 C25 C26 174.6(10) . . . . ?
Mn2 N7 C29 C28 -175.2(10) . . . . ?
Mn2 N7 C29 C30 4.7(14) . . . . ?
Mn2 N8 C31 C32 -178.3(8) . . . . ?
Mn2 N8 C35 C34 177.1(9) . . . . ?
Mn2 N8 C35 C36 -1.2(12) . . . . ?
O10 Mn2 O11 Mn2 96.4(4) . . . 2_575 ?
O10 Mn2 O11 C30 -73.1(9) . . . . ?
O10 Mn2 O12 Y2 -1.4(3) . . . . ?
O10 Mn2 O12 C36 -177.6(9) . . . . ?
O11 Mn2 O11 Mn2 0.001(0) 2_575 . . 2_575 ?
O11 Mn2 O11 C30 -169.6(11) 2_575 . . . ?
O11 Mn2 O12 Y2 96.0(4) 2_575 . . . ?
O11 Mn2 O12 C36 -80.2(9) 2_575 . . . ?
N6 C19 C20 C21 -2(3) . . . . ?
N6 C23 C24 O10 -9.9(16) . . . . ?
N7 Mn2 O11 Mn2 -174.4(5) . . . 2_575 ?
N7 Mn2 O11 C30 16.0(9) . . . . ?
N7 Mn2 O12 Y2 -90.1(4) . . . . ?
N7 Mn2 O12 C36 93.7(9) . . . . ?
N7 C25 C26 C27 -3(2) . . . . ?
N7 C29 C30 O11 6.5(16) . . . . ?
N8 Mn2 O11 Mn2 -88.8(4) . . . 2_575 ?
N8 Mn2 O11 C30 101.7(9) . . . . ?
N8 Mn2 O12 Y2 -174.6(4) . . . . ?
N8 Mn2 O12 C36 9.2(9) . . . . ?
N8 C31 C32 C33 1.5(19) . . . . ?
N8 C35 C36 O12 8.0(15) . . . . ?
C19 N6 C23 C22 -3(2) . . . . ?
C19 N6 C23 C24 179.6(14) . . . . ?
C19 C20 C21 C22 0(2) . . . . ?
C20 C21 C22 C23 1(2) . . . . ?
C21 C22 C23 N6 0.8(19) . . . . ?
C21 C22 C23 C24 178.3(12) . . . . ?
C22 C23 C24 O10 172.5(10) . . . . ?
C23 N6 C19 C20 4(3) . . . . ?
C25 N7 C29 C28 -0.5(19) . . . . ?
C25 N7 C29 C30 179.5(11) . . . . ?
C25 C26 C27 C28 4(2) . . . . ?
C26 C27 C28 C29 -3(2) . . . . ?
C27 C28 C29 N7 1.3(19) . . . . ?
C27 C28 C29 C30 -178.6(12) . . . . ?
C28 C29 C30 O11 -173.6(12) . . . . ?
C29 N7 C25 C26 1(2) . . . . ?
C31 N8 C35 C34 -0.3(17) . . . . ?
C31 N8 C35 C36 -178.6(10) . . . . ?
C31 C32 C33 C34 0(2) . . . . ?
C32 C33 C34 C35 -1(2) . . . . ?
C33 C34 C35 N8 1.5(19) . . . . ?
C33 C34 C35 C36 179.7(12) . . . . ?
C34 C35 C36 O12 -170.3(11) . . . . ?
C35 N8 C31 C32 -1.2(16) . . . . ?
Y1 Mn1 O2 Mn1 -87.7(4) . . . 2_666 ?
Y1 Mn1 O2 C12 83.1(10) . . . . ?
Y1 Mn1 O3 C18 172.3(10) . . . . ?
Y1 O1 C6 C5 -22.8(13) . . . . ?
Y1 O3 C18 C17 -177.4(7) . . . . ?
Y1 O4 N4 O5 177.5(11) . . . . ?
Y1 O4 N4 O6 -2.0(11) . . . . ?
Y1 O6 N4 O4 1.8(10) . . . . ?
Y1 O6 N4 O5 -177.6(11) . . . . ?
Y1 O7 N5 O8 176.0(13) . . . . ?
Y1 O7 N5 O9 0.3(12) . . . . ?
Y1 O9 N5 O7 -0.4(12) . . . . ?
Y1 O9 N5 O8 -175.9(13) . . . . ?
Y1 N1 C1 C2 177.5(11) . . . . ?
Y1 N1 C5 C4 -176.8(8) . . . . ?
Y1 N1 C5 C6 1.7(13) . . . . ?
Mn1 Mn1 O2 C12 170.8(11) 2_666 . . . ?
Mn1 Mn1 O3 Y1 -97.4(4) 2_666 . . . ?
Mn1 Mn1 O3 C18 74.9(8) 2_666 . . . ?
Mn1 O1 C6 C5 -176.6(7) . . . . ?
Mn1 O2 C12 C11 -174.9(8) 2_666 . . . ?
Mn1 O2 C12 C11 17.2(14) . . . . ?
Mn1 O3 C18 C17 13.0(12) . . . . ?
Mn1 N2 C7 C8 -172.0(10) . . . . ?
Mn1 N2 C11 C10 175.2(10) . . . . ?
Mn1 N2 C11 C12 -5.1(14) . . . . ?
Mn1 N3 C13 C14 -174.2(9) . . . . ?
Mn1 N3 C17 C16 176.1(9) . . . . ?
Mn1 N3 C17 C18 -4.0(12) . . . . ?
O1 Mn1 O2 Mn1 -97.2(4) . . . 2_666 ?
O1 Mn1 O2 C12 73.7(9) . . . . ?
O1 Mn1 O3 Y1 1.7(3) . . . . ?
O1 Mn1 O3 C18 174.0(8) . . . . ?
O2 Mn1 O2 Mn1 0.000(0) 2_666 . . 2_666 ?
O2 Mn1 O2 C12 170.8(11) 2_666 . . . ?
O2 Mn1 O3 Y1 -96.8(4) 2_666 . . . ?
O2 Mn1 O3 C18 75.4(8) 2_666 . . . ?
N1 C1 C2 C3 -2(2) . . . . ?
N1 C5 C6 O1 12.1(15) . . . . ?
N2 Mn1 O2 Mn1 173.7(5) . . . 2_666 ?
N2 Mn1 O2 C12 -15.4(9) . . . . ?
N2 Mn1 O3 Y1 90.0(4) . . . . ?
N2 Mn1 O3 C18 -97.7(8) . . . . ?
N2 C7 C8 C9 -2(2) . . . . ?
N2 C11 C12 O2 -5.6(16) . . . . ?
N3 Mn1 O2 Mn1 86.7(4) . . . 2_666 ?
N3 Mn1 O2 C12 -102.4(9) . . . . ?
N3 Mn1 O3 Y1 175.6(4) . . . . ?
N3 Mn1 O3 C18 -12.1(8) . . . . ?
N3 C13 C14 C15 -3(2) . . . . ?
N3 C17 C18 O3 -5.1(14) . . . . ?
C1 N1 C5 C4 -0.5(17) . . . . ?
C1 N1 C5 C6 178.0(11) . . . . ?
C1 C2 C3 C4 2(2) . . . . ?
C2 C3 C4 C5 -0.7(18) . . . . ?
C3 C4 C5 N1 0.1(17) . . . . ?
C3 C4 C5 C6 -178.3(11) . . . . ?
C4 C5 C6 O1 -169.5(10) . . . . ?
C5 N1 C1 C2 2(2) . . . . ?
C7 N2 C11 C10 0.2(19) . . . . ?
C7 N2 C11 C12 179.8(12) . . . . ?
C7 C8 C9 C10 0(2) . . . . ?
C8 C9 C10 C11 2(2) . . . . ?
C9 C10 C11 N2 -2(2) . . . . ?
C9 C10 C11 C12 178.4(14) . . . . ?
C10 C11 C12 O2 174.1(12) . . . . ?
C11 N2 C7 C8 1.7(19) . . . . ?
C13 N3 C17 C16 -1.2(16) . . . . ?
C13 N3 C17 C18 178.8(10) . . . . ?
C13 C14 C15 C16 2(2) . . . . ?
C14 C15 C16 C17 -1(2) . . . . ?
C15 C16 C17 N3 0.1(18) . . . . ?
C15 C16 C17 C18 -179.8(12) . . . . ?
C16 C17 C18 O3 174.9(11) . . . . ?
C17 N3 C13 C14 2.7(17) . . . . ?

loop_
_smtbx_masks_void_nr
_smtbx_masks_void_average_x
_smtbx_masks_void_average_y
_smtbx_masks_void_average_z
_smtbx_masks_void_volume
_smtbx_masks_void_count_electrons
_smtbx_masks_void_content
1 -0.067 0.183 0.472 18.3 6.9 ?
2 0.067 0.817 0.528 18.3 7.3 ?
3 0.127 0.360 0.796 18.8 9.8 ?
4 0.134 0.481 0.234 20.8 0.0 ?
5 0.350 0.616 0.958 10.2 8.7 ?
6 0.466 0.068 0.718 36.9 9.5 ?
7 0.534 -0.068 0.282 36.9 9.5 ?
8 0.650 0.384 0.042 10.2 8.5 ?
9 0.866 0.519 0.766 20.8 0.0 ?
10 0.873 0.640 0.204 18.8 9.8 ?
